data_4346206
loop_
_publ_author_name
'Carb\'o, Jorge J'
'Garc\'ia-L\'opez, Diego'
'Gonz\'alez-Del Moral, Octavio'
'Mart\'in, Avelino'
'Mena, Miguel'
'Santamar\'ia, Cristina'

_publ_section_title
;
 Carbon-nitrogen bond construction and carbon-oxygen double bond cleavage
 on a molecular titanium oxonitride: a combined experimental and
 computational study.
;
_journal_issue 19
_journal_name_full 'Inorganic chemistry'
_journal_page_first 9401
_journal_page_last 9412
_journal_paper_doi 10.1021/acs.inorgchem.5b00943
_journal_volume 54
_journal_year 2015
_chemical_formula_moiety 'C48 H63 N3 O3 Ti3, C7 H8'
_chemical_formula_sum 'C55 H71 N3 O3 Ti3'
_chemical_formula_weight 965.84
_space_group_IT_number 2
_space_group_name_Hall '-P 1'
_space_group_name_H-M_alt 'P -1'
_symmetry_cell_setting triclinic
_symmetry_Int_Tables_number 2
_symmetry_space_group_name_Hall '-P 1'
_symmetry_space_group_name_H-M 'P -1'
_atom_sites_solution_hydrogens geom
_atom_sites_solution_primary direct
_atom_sites_solution_secondary difmap
_audit_conform_dict_location ftp://ftp.iucr.org/pub/cif_core.dic
_audit_conform_dict_name cif_core.dic
_audit_conform_dict_version 2.4.3
_audit_creation_date 2014-10-03T10:23:17-00:00
_audit_creation_method 'WinGX routine CIF_UPDATE'
_cell_angle_alpha 94.036(17)
_cell_angle_beta 94.281(17)
_cell_angle_gamma 104.016(12)
_cell_formula_units_Z 2
_cell_length_a 12.198(2)
_cell_length_b 12.518(3)
_cell_length_c 17.154(3)
_cell_measurement_reflns_used 149
_cell_measurement_temperature 200(2)
_cell_measurement_theta_max 20
_cell_measurement_theta_min 3
_cell_measurement_wavelength 0.71073
_cell_volume 2523.6(9)
_computing_cell_refinement 'Dirax/lsq (Duisenberg & Schreurs, 1989-2000)'
_computing_data_collection 'Collect (Bruker AXS BV, 1997-2004)'
_computing_data_reduction 'EvalCCD (Duisenberg & Schreurs 1990-2000)'
_computing_molecular_graphics 'ORTEP-3 for Windows (Farrugia, 2012)'
_computing_publication_material 'WinGX publication routines (Farrugia, 2012)'
_computing_structure_refinement 'SHELXL-2014/7 (Sheldrick, 2014)'
_computing_structure_solution 'SHELXS-2013/1 (Sheldrick, 2008)'
_diffrn_ambient_temperature 200(2)
_diffrn_detector 'CCD plate'
_diffrn_detector_area_resol_mean 9
_diffrn_measured_fraction_theta_full 0.998
_diffrn_measured_fraction_theta_max 0.999
_diffrn_measurement_device '95mm CCD camera on \k-goniostat'
_diffrn_measurement_device_type KappaCCD
_diffrn_measurement_method 'CCD rotation images, thick slices'
_diffrn_orient_matrix_UB_11 0.01
_diffrn_orient_matrix_UB_12 0
_diffrn_orient_matrix_UB_13 0
_diffrn_orient_matrix_UB_21 0
_diffrn_orient_matrix_UB_22 0.01
_diffrn_orient_matrix_UB_23 0
_diffrn_orient_matrix_UB_31 0
_diffrn_orient_matrix_UB_32 0
_diffrn_orient_matrix_UB_33 0.01
_diffrn_radiation_monochromator 'horizonally mounted graphite crystal'
_diffrn_radiation_probe x-ray
_diffrn_radiation_type MoK\a
_diffrn_radiation_wavelength 0.71073
_diffrn_reflns_av_R_equivalents 0.0939
_diffrn_reflns_av_unetI/netI 0.0472
_diffrn_reflns_Laue_measured_fraction_full 0.998
_diffrn_reflns_Laue_measured_fraction_max 0.999
_diffrn_reflns_limit_h_max 15
_diffrn_reflns_limit_h_min -15
_diffrn_reflns_limit_k_max 16
_diffrn_reflns_limit_k_min -16
_diffrn_reflns_limit_l_max 22
_diffrn_reflns_limit_l_min -22
_diffrn_reflns_number 96288
_diffrn_reflns_point_group_measured_fraction_full 0.998
_diffrn_reflns_point_group_measured_fraction_max 0.999
_diffrn_reflns_reduction_process
;
        Scaled and merged with Sortav
        R.H. Blessing, (1987) Cryst. Rev. 1, 3-58
        R.H. Blessing, (1989) J. Appl. Cryst. 22, 396-397
;
_diffrn_reflns_theta_full 25.242
_diffrn_reflns_theta_max 27.5
_diffrn_reflns_theta_min 3.049
_diffrn_source 'Enraf Nonius FR590'
_diffrn_standards_number 0
_exptl_absorpt_coefficient_mu 0.512
_exptl_absorpt_correction_T_max 1.039
_exptl_absorpt_correction_T_min 0.959
_exptl_absorpt_correction_type multi-scan
_exptl_absorpt_process_details
;
 R.H. Blessing, Acta Cryst. (1995), A51, 33-38
;
_exptl_crystal_colour yellow
_exptl_crystal_density_diffrn 1.271
_exptl_crystal_density_method 'not measured'
_exptl_crystal_description prism
_exptl_crystal_F_000 1024
_exptl_crystal_size_max 0.36
_exptl_crystal_size_mid 0.3
_exptl_crystal_size_min 0.25
_refine_diff_density_max 0.631
_refine_diff_density_min -0.525
_refine_diff_density_rms 0.115
_refine_ls_extinction_method none
_refine_ls_goodness_of_fit_ref 1.093
_refine_ls_hydrogen_treatment constr
_refine_ls_matrix_type full
_refine_ls_number_constraints 0
_refine_ls_number_parameters 633
_refine_ls_number_reflns 11593
_refine_ls_number_restraints 0
_refine_ls_restrained_S_all 1.093
_refine_ls_R_factor_all 0.0852
_refine_ls_R_factor_gt 0.0467
_refine_ls_shift/su_max 0.004
_refine_ls_shift/su_mean 0
_refine_ls_structure_factor_coef Fsqd
_refine_ls_weighting_details 'w=1/[\s^2^(Fo^2^)+(0.0564P)^2^+1.8022P] where P=(Fo^2^+2Fc^2^)/3'
_refine_ls_weighting_scheme calc
_refine_ls_wR_factor_gt 0.1078
_refine_ls_wR_factor_ref 0.1303
_reflns_Friedel_coverage 0
_reflns_number_gt 8137
_reflns_number_total 11593
_reflns_threshold_expression 'I > 2\s(I)'
_cod_data_source_file ic5b00943_si_001.cif
_cod_data_source_block 3
_cod_database_code 4346206

loop_
_symmetry_equiv_pos_as_xyz
'x, y, z'
'-x, -y, -z'

loop_
_atom_site_label
_atom_site_type_symbol
_atom_site_fract_x
_atom_site_fract_y
_atom_site_fract_z
_atom_site_U_iso_or_equiv
_atom_site_adp_type
_atom_site_occupancy
_atom_site_site_symmetry_order
_atom_site_calc_flag
_atom_site_refinement_flags_posn
_atom_site_refinement_flags_adp
_atom_site_refinement_flags_occupancy
_atom_site_disorder_assembly
_atom_site_disorder_group
C11 C 0.3425(2) 0.2347(2) 0.78648(16) 0.0340(6) Uani 1 1 d . . . . .
C12 C 0.3474(2) 0.1602(2) 0.72070(16) 0.0320(6) Uani 1 1 d . . . . .
C13 C 0.3300(2) 0.2128(2) 0.65196(16) 0.0315(6) Uani 1 1 d . . . . .
C14 C 0.3190(2) 0.3196(2) 0.67452(17) 0.0334(6) Uani 1 1 d . . . . .
C15 C 0.3271(2) 0.3326(2) 0.75817(17) 0.0353(6) Uani 1 1 d . . . . .
C16 C 0.3500(3) 0.2117(3) 0.87146(18) 0.0527(8) Uani 1 1 d . . . . .
H16A H 0.418 0.2592 0.8985 0.079 Uiso 1 1 calc R U . . .
H16B H 0.3517 0.1359 0.875 0.079 Uiso 1 1 calc R U . . .
H16C H 0.2851 0.2253 0.895 0.079 Uiso 1 1 calc R U . . .
C17 C 0.3553(3) 0.0426(2) 0.7214(2) 0.0490(8) Uani 1 1 d . . . . .
H17A H 0.4063 0.0283 0.6843 0.073 Uiso 1 1 calc R U . . .
H17B H 0.2815 -0.0062 0.7075 0.073 Uiso 1 1 calc R U . . .
H17C H 0.3832 0.0303 0.773 0.073 Uiso 1 1 calc R U . . .
C18 C 0.3209(3) 0.1594(3) 0.57006(18) 0.0486(8) Uani 1 1 d . . . . .
H18A H 0.32 0.2137 0.5333 0.073 Uiso 1 1 calc R U . . .
H18B H 0.2521 0.1017 0.5606 0.073 Uiso 1 1 calc R U . . .
H18C H 0.3848 0.1285 0.5637 0.073 Uiso 1 1 calc R U . . .
C19 C 0.2937(3) 0.4007(3) 0.6202(2) 0.0524(8) Uani 1 1 d . . . . .
H19A H 0.3125 0.4733 0.6476 0.079 Uiso 1 1 calc R U . . .
H19B H 0.2145 0.3801 0.6019 0.079 Uiso 1 1 calc R U . . .
H19C H 0.338 0.4007 0.5762 0.079 Uiso 1 1 calc R U . . .
C20 C 0.3164(3) 0.4343(3) 0.8069(2) 0.0565(9) Uani 1 1 d . . . . .
H20A H 0.3084 0.4178 0.8603 0.085 Uiso 1 1 calc R U . . .
H20B H 0.2508 0.4567 0.7864 0.085 Uiso 1 1 calc R U . . .
H20C H 0.383 0.4931 0.805 0.085 Uiso 1 1 calc R U . . .
C21 C 0.8188(2) 0.2592(2) 0.52755(14) 0.0311(6) Uani 1 1 d . . . . .
C22 C 0.8709(2) 0.3682(2) 0.56210(14) 0.0303(5) Uani 1 1 d . . . . .
C23 C 0.7871(2) 0.4291(2) 0.56186(14) 0.0286(5) Uani 1 1 d . . . . .
C24 C 0.6829(2) 0.3581(2) 0.52890(14) 0.0270(5) Uani 1 1 d . . . . .
C25 C 0.7025(2) 0.2525(2) 0.50966(14) 0.0296(5) Uani 1 1 d . . . . .
C26 C 0.8754(3) 0.1712(3) 0.49986(18) 0.0489(8) Uani 1 1 d . . . . .
H26A H 0.9561 0.1975 0.5114 0.073 Uiso 1 1 calc R U . . .
H26B H 0.8576 0.1538 0.4442 0.073 Uiso 1 1 calc R U . . .
H26C H 0.8487 0.106 0.5262 0.073 Uiso 1 1 calc R U . . .
C27 C 0.9942(2) 0.4148(3) 0.58988(19) 0.0470(8) Uani 1 1 d . . . . .
H27A H 1.0247 0.4771 0.5616 0.071 Uiso 1 1 calc R U . . .
H27B H 1.035 0.3591 0.5808 0.071 Uiso 1 1 calc R U . . .
H27C H 1.0018 0.4379 0.645 0.071 Uiso 1 1 calc R U . . .
C28 C 0.8078(3) 0.5486(2) 0.58994(16) 0.0394(7) Uani 1 1 d . . . . .
H28A H 0.8566 0.5639 0.6381 0.059 Uiso 1 1 calc R U . . .
H28B H 0.7368 0.5656 0.5988 0.059 Uiso 1 1 calc R U . . .
H28C H 0.8433 0.593 0.551 0.059 Uiso 1 1 calc R U . . .
C29 C 0.5725(2) 0.3871(2) 0.51362(16) 0.0372(6) Uani 1 1 d . . . . .
H29A H 0.514 0.3346 0.535 0.056 Uiso 1 1 calc R U . . .
H29B H 0.5545 0.3857 0.458 0.056 Uiso 1 1 calc R U . . .
H29C H 0.5777 0.4598 0.538 0.056 Uiso 1 1 calc R U . . .
C30 C 0.6155(3) 0.1522(2) 0.47287(17) 0.0452(7) Uani 1 1 d . . . . .
H30A H 0.625 0.0884 0.498 0.068 Uiso 1 1 calc R U . . .
H30B H 0.6249 0.1418 0.418 0.068 Uiso 1 1 calc R U . . .
H30C H 0.5409 0.1621 0.479 0.068 Uiso 1 1 calc R U . . .
C31 C 0.8404(2) 0.5325(2) 0.86655(16) 0.0366(6) Uani 1 1 d . . . . .
C32 C 0.9152(2) 0.4644(3) 0.88413(18) 0.0438(7) Uani 1 1 d . . . . .
C33 C 0.8672(3) 0.3925(3) 0.94023(18) 0.0479(8) Uani 1 1 d . . . . .
C34 C 0.7617(3) 0.4138(2) 0.95483(15) 0.0412(7) Uani 1 1 d . . . . .
C35 C 0.7459(2) 0.5005(2) 0.91002(15) 0.0354(6) Uani 1 1 d . . . . .
C36 C 0.8590(4) 0.6235(3) 0.8142(2) 0.0606(10) Uani 1 1 d . . . . .
H36A H 0.8864 0.693 0.8453 0.091 Uiso 1 1 calc R U . . .
H36B H 0.7887 0.6225 0.7847 0.091 Uiso 1 1 calc R U . . .
H36C H 0.9139 0.6137 0.7789 0.091 Uiso 1 1 calc R U . . .
C37 C 1.0270(3) 0.4694(4) 0.8506(3) 0.0769(14) Uani 1 1 d . . . . .
H37A H 1.046 0.5329 0.8214 0.115 Uiso 1 1 calc R U . . .
H37B H 1.021 0.4036 0.8165 0.115 Uiso 1 1 calc R U . . .
H37C H 1.0853 0.4748 0.8926 0.115 Uiso 1 1 calc R U . . .
C38 C 0.9237(4) 0.3179(3) 0.9836(2) 0.0843(16) Uani 1 1 d . . . . .
H38A H 0.9827 0.3014 0.9544 0.127 Uiso 1 1 calc R U . . .
H38B H 0.8687 0.2505 0.9899 0.127 Uiso 1 1 calc R U . . .
H38C H 0.9559 0.3538 1.0343 0.127 Uiso 1 1 calc R U . . .
C39 C 0.6818(4) 0.3589(3) 1.01009(19) 0.0721(12) Uani 1 1 d . . . . .
H39A H 0.6985 0.2903 1.0216 0.108 Uiso 1 1 calc R U . . .
H39B H 0.6053 0.3448 0.9864 0.108 Uiso 1 1 calc R U . . .
H39C H 0.6903 0.4063 1.0578 0.108 Uiso 1 1 calc R U . . .
C40 C 0.6467(3) 0.5511(3) 0.9109(2) 0.0557(9) Uani 1 1 d . . . . .
H40A H 0.6553 0.6007 0.9575 0.084 Uiso 1 1 calc R U . . .
H40B H 0.5781 0.4939 0.9101 0.084 Uiso 1 1 calc R U . . .
H40C H 0.6431 0.5913 0.8655 0.084 Uiso 1 1 calc R U . . .
C52 C 0.7865(2) 0.0945(2) 0.86890(14) 0.0323(6) Uani 1 1 d . . . . .
C53 C 0.6913(3) 0.0373(2) 0.90207(16) 0.0417(7) Uani 1 1 d . . . . .
C54 C 0.6992(4) -0.0557(3) 0.9407(2) 0.0617(10) Uani 1 1 d . . . . .
H54 H 0.6362 -0.0952 0.9629 0.074 Uiso 1 1 calc R U . . .
C55 C 0.7980(4) -0.0898(3) 0.9465(2) 0.0670(11) Uani 1 1 d . . . . .
H55 H 0.8011 -0.1534 0.9707 0.08 Uiso 1 1 calc R U . . .
C56 C 0.8916(3) -0.0299(3) 0.9167(2) 0.0570(9) Uani 1 1 d . . . . .
H56 H 0.959 -0.052 0.9225 0.068 Uiso 1 1 calc R U . . .
C57 C 0.8895(3) 0.0639(3) 0.87758(17) 0.0421(7) Uani 1 1 d . . . . .
C58 C 0.5821(3) 0.0726(3) 0.89687(19) 0.0489(8) Uani 1 1 d . . . . .
H58A H 0.5263 0.0223 0.9221 0.073 Uiso 1 1 calc R U . . .
H58B H 0.5556 0.0723 0.8427 0.073 Uiso 1 1 calc R U . . .
H58C H 0.5945 0.1458 0.9225 0.073 Uiso 1 1 calc R U . . .
C59 C 0.9971(3) 0.1286(3) 0.8502(2) 0.0533(8) Uani 1 1 d . . . . .
H59A H 0.9825 0.1896 0.8238 0.08 Uiso 1 1 calc R U . . .
H59B H 1.0259 0.0817 0.8146 0.08 Uiso 1 1 calc R U . . .
H59C H 1.0521 0.156 0.8945 0.08 Uiso 1 1 calc R U . . .
C61 C 0.77310(19) 0.19813(19) 0.75197(14) 0.0237(5) Uani 1 1 d . . . . .
C62 C 0.8256(2) 0.0497(2) 0.67442(14) 0.0268(5) Uani 1 1 d . . . . .
C63 C 0.7396(2) -0.0484(2) 0.67319(15) 0.0347(6) Uani 1 1 d . . . . .
C64 C 0.7687(3) -0.1489(2) 0.6620(2) 0.0527(9) Uani 1 1 d . . . . .
H64 H 0.7133 -0.2149 0.6612 0.063 Uiso 1 1 calc R U . . .
C65 C 0.8796(4) -0.1513(3) 0.6522(2) 0.0652(11) Uani 1 1 d . . . . .
H65 H 0.8984 -0.2188 0.6453 0.078 Uiso 1 1 calc R U . . .
C66 C 0.9614(3) -0.0553(3) 0.6526(2) 0.0549(9) Uani 1 1 d . . . . .
H66 H 1.0354 -0.0586 0.6453 0.066 Uiso 1 1 calc R U . . .
C67 C 0.9374(2) 0.0475(2) 0.66347(16) 0.0360(6) Uani 1 1 d . . . . .
C68 C 0.6203(2) -0.0435(3) 0.68368(19) 0.0461(7) Uani 1 1 d . . . . .
H68A H 0.6172 -0.0094 0.7351 0.069 Uiso 1 1 calc R U . . .
H68B H 0.5719 -0.1171 0.6779 0.069 Uiso 1 1 calc R U . . .
H68C H 0.5952 -0.0009 0.6448 0.069 Uiso 1 1 calc R U . . .
C69 C 1.0323(2) 0.1500(3) 0.6634(2) 0.0490(8) Uani 1 1 d . . . . .
H69A H 1.0041 0.2142 0.6743 0.074 Uiso 1 1 calc R U . . .
H69B H 1.0614 0.1522 0.613 0.074 Uiso 1 1 calc R U . . .
H69C H 1.0919 0.149 0.703 0.074 Uiso 1 1 calc R U . . .
C71 C 0.5441(2) 0.4817(2) 0.70227(15) 0.0285(5) Uani 1 1 d . . . . .
N51 N 0.77492(18) 0.18846(17) 0.82749(12) 0.0275(4) Uani 1 1 d . . . . .
N61 N 0.79496(17) 0.15328(16) 0.68546(12) 0.0250(4) Uani 1 1 d . . . . .
N71 N 0.5634(2) 0.5723(2) 0.69311(16) 0.0456(6) Uani 1 1 d . . . . .
O12 O 0.58077(13) 0.24613(13) 0.65263(9) 0.0241(3) Uani 1 1 d . . . . .
O13 O 0.59266(14) 0.31820(14) 0.81495(9) 0.0271(4) Uani 1 1 d . . . . .
O23 O 0.78152(14) 0.40794(13) 0.72334(10) 0.0284(4) Uani 1 1 d . . . . .
Ti1 Ti 0.50784(3) 0.30770(3) 0.72305(2) 0.02291(11) Uani 1 1 d . . . . .
Ti2 Ti 0.74073(3) 0.28639(3) 0.65023(2) 0.02048(10) Uani 1 1 d . . . . .
Ti3 Ti 0.75139(4) 0.34492(4) 0.81831(2) 0.02429(11) Uani 1 1 d . . . . .
C81 C 0.3565(11) 0.7581(12) 0.7916(5) 0.059(4) Uani 0.368(9) 1 d G . P A 1
C82 C 0.3369(9) 0.7031(12) 0.7167(5) 0.048(5) Uani 0.368(9) 1 d G . P A 1
H82 H 0.3935 0.6755 0.6955 0.058 Uiso 0.368(9) 1 calc R U P A 1
C83 C 0.2326(9) 0.6894(13) 0.6735(6) 0.043(3) Uani 0.368(9) 1 d G . P A 1
H83 H 0.2195 0.6526 0.6234 0.051 Uiso 0.368(9) 1 calc R U P A 1
C84 C 0.1480(9) 0.7307(13) 0.7052(9) 0.059(5) Uani 0.368(9) 1 d G . P A 1
H84 H 0.0782 0.7215 0.6763 0.071 Uiso 0.368(9) 1 calc R U P A 1
C85 C 0.1676(12) 0.7857(12) 0.7801(10) 0.068(6) Uani 0.368(9) 1 d G . P A 1
H85 H 0.1109 0.8133 0.8013 0.081 Uiso 0.368(9) 1 calc R U P A 1
C86 C 0.2718(14) 0.7994(11) 0.8233(7) 0.062(5) Uani 0.368(9) 1 d G . P A 1
H86 H 0.285 0.8361 0.8734 0.074 Uiso 0.368(9) 1 calc R U P A 1
C87 C 0.4683(10) 0.7663(9) 0.8292(7) 0.066(3) Uiso 0.368(9) 1 d . . P A 1
H87A H 0.5224 0.8231 0.8079 0.1 Uiso 0.368(9) 1 calc R U P A 1
H87B H 0.4878 0.6969 0.8203 0.1 Uiso 0.368(9) 1 calc R U P A 1
H87C H 0.4691 0.7843 0.8846 0.1 Uiso 0.368(9) 1 calc R U P A 1
C91 C 0.2060(7) 0.8107(6) 0.8065(5) 0.058(3) Uani 0.632(9) 1 d G . P A 2
C92 C 0.3173(8) 0.8159(9) 0.8344(5) 0.078(4) Uani 0.632(9) 1 d G . P A 2
H92 H 0.3474 0.8539 0.8828 0.093 Uiso 0.632(9) 1 calc R U P A 2
C93 C 0.3837(6) 0.7642(11) 0.7899(9) 0.106(6) Uani 0.632(9) 1 d G . P A 2
H93 H 0.4581 0.7676 0.8086 0.128 Uiso 0.632(9) 1 calc R U P A 2
C94 C 0.3388(12) 0.7074(9) 0.7176(8) 0.109(7) Uani 0.632(9) 1 d G . P A 2
H94 H 0.3832 0.6728 0.6878 0.131 Uiso 0.632(9) 1 calc R U P A 2
C95 C 0.2275(13) 0.7023(8) 0.6897(5) 0.090(4) Uani 0.632(9) 1 d G . P A 2
H95 H 0.1974 0.6643 0.6413 0.108 Uiso 0.632(9) 1 calc R U P A 2
C96 C 0.1611(7) 0.7539(8) 0.7341(6) 0.056(3) Uani 0.632(9) 1 d G . P A 2
H96 H 0.0867 0.7505 0.7155 0.067 Uiso 0.632(9) 1 calc R U P A 2
C97 C 0.1401(8) 0.8675(6) 0.8484(5) 0.105(3) Uani 0.632(9) 1 d . . P A 2
H97A H 0.189 0.9264 0.8829 0.157 Uiso 0.632(9) 1 calc R U P A 2
H97B H 0.092 0.8174 0.8788 0.157 Uiso 0.632(9) 1 calc R U P A 2
H97C H 0.0942 0.8976 0.8124 0.157 Uiso 0.632(9) 1 calc R U P A 2

loop_
_atom_site_aniso_label
_atom_site_aniso_U_11
_atom_site_aniso_U_22
_atom_site_aniso_U_33
_atom_site_aniso_U_23
_atom_site_aniso_U_13
_atom_site_aniso_U_12
C11 0.0214(12) 0.0434(15) 0.0358(14) 0.0065(12) 0.0080(10) 0.0029(11)
C12 0.0185(12) 0.0319(14) 0.0443(15) 0.0044(11) 0.0067(11) 0.0020(10)
C13 0.0147(11) 0.0367(14) 0.0400(14) 0.0001(11) 0.0012(10) 0.0013(10)
C14 0.0143(11) 0.0384(15) 0.0479(16) 0.0080(12) 0.0037(10) 0.0061(10)
C15 0.0212(13) 0.0385(15) 0.0465(16) 0.0001(12) 0.0119(11) 0.0065(11)
C16 0.0402(17) 0.077(2) 0.0405(17) 0.0160(16) 0.0171(14) 0.0075(16)
C17 0.0361(16) 0.0315(15) 0.076(2) 0.0080(15) 0.0006(15) 0.0018(13)
C18 0.0299(15) 0.062(2) 0.0440(17) -0.0097(15) 0.0008(13) -0.0039(14)
C19 0.0282(15) 0.060(2) 0.072(2) 0.0219(17) -0.0031(15) 0.0147(14)
C20 0.0401(18) 0.055(2) 0.077(2) -0.0135(17) 0.0226(16) 0.0162(15)
C21 0.0360(14) 0.0385(14) 0.0245(12) 0.0024(10) 0.0114(10) 0.0179(12)
C22 0.0249(13) 0.0395(14) 0.0275(12) 0.0065(11) 0.0092(10) 0.0071(11)
C23 0.0312(13) 0.0281(13) 0.0265(12) 0.0049(10) 0.0083(10) 0.0050(10)
C24 0.0272(13) 0.0337(13) 0.0225(11) 0.0041(10) 0.0054(10) 0.0110(10)
C25 0.0321(13) 0.0346(14) 0.0217(12) -0.0007(10) 0.0031(10) 0.0087(11)
C26 0.061(2) 0.061(2) 0.0378(16) 0.0018(14) 0.0146(14) 0.0387(17)
C27 0.0264(14) 0.061(2) 0.0518(18) 0.0160(15) 0.0070(13) 0.0032(13)
C28 0.0525(18) 0.0269(14) 0.0372(15) 0.0068(11) 0.0103(13) 0.0036(12)
C29 0.0334(14) 0.0496(17) 0.0335(14) 0.0106(12) 0.0026(11) 0.0183(13)
C30 0.0531(19) 0.0402(16) 0.0345(15) -0.0115(12) 0.0000(13) 0.0018(14)
C31 0.0381(15) 0.0307(14) 0.0336(14) -0.0139(11) 0.0009(11) -0.0004(12)
C32 0.0295(15) 0.0461(17) 0.0457(17) -0.0251(14) -0.0056(12) 0.0009(13)
C33 0.0545(19) 0.0425(17) 0.0397(16) -0.0181(13) -0.0211(14) 0.0124(15)
C34 0.0511(18) 0.0395(16) 0.0254(13) -0.0082(11) -0.0013(12) 0.0014(13)
C35 0.0383(15) 0.0353(14) 0.0283(13) -0.0138(11) 0.0010(11) 0.0060(12)
C36 0.086(3) 0.0330(16) 0.0491(19) -0.0095(14) 0.0124(18) -0.0100(17)
C37 0.0306(17) 0.085(3) 0.099(3) -0.049(2) 0.0014(18) 0.0012(18)
C38 0.116(4) 0.066(2) 0.067(2) -0.028(2) -0.060(3) 0.045(2)
C39 0.105(3) 0.064(2) 0.0301(17) -0.0047(15) 0.0156(18) -0.012(2)
C40 0.0506(19) 0.058(2) 0.059(2) -0.0245(17) 0.0033(16) 0.0231(16)
C52 0.0421(15) 0.0308(13) 0.0225(12) -0.0015(10) -0.0066(11) 0.0105(11)
C53 0.0509(18) 0.0436(16) 0.0293(14) 0.0087(12) 0.0006(12) 0.0088(14)
C54 0.074(3) 0.060(2) 0.053(2) 0.0266(17) 0.0083(18) 0.0136(19)
C55 0.090(3) 0.060(2) 0.060(2) 0.0275(19) 0.001(2) 0.031(2)
C56 0.072(2) 0.060(2) 0.0472(18) 0.0096(16) -0.0097(17) 0.0356(19)
C57 0.0478(18) 0.0461(17) 0.0337(15) -0.0015(12) -0.0076(13) 0.0192(14)
C58 0.0476(18) 0.0537(19) 0.0459(17) 0.0142(15) 0.0120(14) 0.0086(15)
C59 0.0424(18) 0.063(2) 0.057(2) -0.0014(16) -0.0077(15) 0.0236(16)
C61 0.0175(11) 0.0236(12) 0.0285(12) -0.0018(9) -0.0003(9) 0.0044(9)
C62 0.0282(13) 0.0244(12) 0.0291(12) 0.0005(10) 0.0001(10) 0.0105(10)
C63 0.0385(15) 0.0299(14) 0.0322(14) -0.0009(11) -0.0025(11) 0.0044(11)
C64 0.066(2) 0.0252(15) 0.061(2) -0.0026(14) -0.0080(17) 0.0060(14)
C65 0.079(3) 0.0387(19) 0.083(3) -0.0135(17) -0.005(2) 0.0348(19)
C66 0.053(2) 0.053(2) 0.070(2) -0.0027(17) 0.0076(17) 0.0363(17)
C67 0.0341(15) 0.0373(15) 0.0415(15) 0.0023(12) 0.0084(12) 0.0175(12)
C68 0.0310(15) 0.0495(18) 0.0490(18) 0.0013(14) -0.0025(13) -0.0042(13)
C69 0.0278(15) 0.058(2) 0.065(2) 0.0141(16) 0.0117(14) 0.0133(14)
C71 0.0223(12) 0.0299(14) 0.0348(13) 0.0006(10) 0.0053(10) 0.0090(10)
N51 0.0291(11) 0.0276(11) 0.0251(10) -0.0010(8) -0.0020(8) 0.0082(9)
N61 0.0214(10) 0.0254(10) 0.0296(11) 0.0004(8) 0.0044(8) 0.0084(8)
N71 0.0414(14) 0.0355(14) 0.0620(17) 0.0054(12) 0.0097(12) 0.0123(11)
O12 0.0186(8) 0.0263(8) 0.0259(8) -0.0011(7) 0.0006(6) 0.0044(7)
O13 0.0238(9) 0.0304(9) 0.0264(8) -0.0014(7) 0.0040(7) 0.0062(7)
O23 0.0307(9) 0.0229(8) 0.0285(9) -0.0021(7) 0.0029(7) 0.0023(7)
Ti1 0.0174(2) 0.0242(2) 0.0271(2) 0.00022(17) 0.00386(16) 0.00522(16)
Ti2 0.0175(2) 0.0213(2) 0.0228(2) -0.00114(16) 0.00293(15) 0.00590(16)
Ti3 0.0225(2) 0.0247(2) 0.0234(2) -0.00437(16) -0.00023(16) 0.00413(17)
C81 0.079(8) 0.041(8) 0.041(7) 0.020(6) -0.004(6) -0.016(7)
C82 0.048(10) 0.063(12) 0.046(8) 0.004(7) 0.019(7) 0.035(9)
C83 0.040(7) 0.043(7) 0.049(6) 0.010(5) 0.014(5) 0.014(5)
C84 0.076(10) 0.072(11) 0.054(11) 0.032(8) 0.044(8) 0.045(9)
C85 0.121(15) 0.043(9) 0.048(11) 0.008(7) 0.051(11) 0.024(9)
C86 0.083(16) 0.034(7) 0.057(8) 0.002(6) 0.016(9) -0.011(9)
C91 0.086(7) 0.036(4) 0.053(6) 0.018(4) 0.015(5) 0.007(5)
C92 0.059(6) 0.065(7) 0.097(7) 0.050(5) -0.013(5) -0.014(5)
C93 0.079(7) 0.071(9) 0.180(16) 0.072(10) 0.027(8) 0.019(6)
C94 0.125(15) 0.043(8) 0.162(17) 0.045(9) 0.043(12) 0.006(8)
C95 0.147(12) 0.053(6) 0.073(6) 0.017(4) 0.046(7) 0.017(7)
C96 0.073(5) 0.050(5) 0.044(7) 0.019(4) 0.014(4) 0.008(3)
C97 0.159(9) 0.062(4) 0.108(6) 0.018(4) 0.080(6) 0.032(5)

loop_
_atom_type_symbol
_atom_type_description
_atom_type_scat_dispersion_real
_atom_type_scat_dispersion_imag
_atom_type_scat_source
C C 0.0033 0.0016 'International Tables Vol C Tables 4.2.6.8 and 6.1.1.4'
H H 0 0 'International Tables Vol C Tables 4.2.6.8 and 6.1.1.4'
N N 0.0061 0.0033 'International Tables Vol C Tables 4.2.6.8 and 6.1.1.4'
O O 0.0106 0.006 'International Tables Vol C Tables 4.2.6.8 and 6.1.1.4'
Ti Ti 0.2776 0.4457 'International Tables Vol C Tables 4.2.6.8 and 6.1.1.4'

loop_
_exptl_crystal_face_index_h
_exptl_crystal_face_index_k
_exptl_crystal_face_index_l
_exptl_crystal_face_perp_dist
9 11 1 0.156
1 -2 9 0.124
-8 -9 -3 0.161
-1 3 -11 0.099
-6 5 1 0.104
8 -7 -3 0.244
-3 -1 -9 0.149

loop_
_geom_angle_atom_site_label_1
_geom_angle_atom_site_label_2
_geom_angle_atom_site_label_3
_geom_angle
C15 C11 C12 108.0(2)
C15 C11 C16 125.7(3)
C12 C11 C16 126.3(3)
C15 C11 Ti1 74.37(15)
C12 C11 Ti1 70.85(14)
C16 C11 Ti1 121.49(19)
C13 C12 C11 107.5(2)
C13 C12 C17 124.7(3)
C11 C12 C17 127.4(3)
C13 C12 Ti1 74.96(14)
C11 C12 Ti1 73.96(15)
C17 C12 Ti1 122.31(18)
C14 C13 C12 108.5(2)
C14 C13 C18 127.1(3)
C12 C13 C18 124.4(3)
C14 C13 Ti1 74.38(14)
C12 C13 Ti1 70.26(14)
C18 C13 Ti1 122.90(18)
C13 C14 C15 107.6(2)
C13 C14 C19 125.8(3)
C15 C14 C19 126.4(3)
C13 C14 Ti1 71.80(14)
C15 C14 Ti1 72.15(14)
C19 C14 Ti1 125.35(18)
C11 C15 C14 108.5(2)
C11 C15 C20 126.4(3)
C14 C15 C20 125.1(3)
C11 C15 Ti1 71.70(15)
C14 C15 Ti1 73.63(15)
C20 C15 Ti1 122.33(19)
C11 C16 H16A 109.5
C11 C16 H16B 109.5
H16A C16 H16B 109.5
C11 C16 H16C 109.5
H16A C16 H16C 109.5
H16B C16 H16C 109.5
C12 C17 H17A 109.5
C12 C17 H17B 109.5
H17A C17 H17B 109.5
C12 C17 H17C 109.5
H17A C17 H17C 109.5
H17B C17 H17C 109.5
C13 C18 H18A 109.5
C13 C18 H18B 109.5
H18A C18 H18B 109.5
C13 C18 H18C 109.5
H18A C18 H18C 109.5
H18B C18 H18C 109.5
C14 C19 H19A 109.5
C14 C19 H19B 109.5
H19A C19 H19B 109.5
C14 C19 H19C 109.5
H19A C19 H19C 109.5
H19B C19 H19C 109.5
C15 C20 H20A 109.5
C15 C20 H20B 109.5
H20A C20 H20B 109.5
C15 C20 H20C 109.5
H20A C20 H20C 109.5
H20B C20 H20C 109.5
C25 C21 C22 107.6(2)
C25 C21 C26 123.4(3)
C22 C21 C26 128.1(3)
C25 C21 Ti2 72.97(14)
C22 C21 Ti2 71.38(14)
C26 C21 Ti2 129.64(19)
C23 C22 C21 108.0(2)
C23 C22 C27 124.9(3)
C21 C22 C27 127.0(3)
C23 C22 Ti2 74.32(14)
C21 C22 Ti2 74.01(14)
C27 C22 Ti2 120.44(18)
C24 C23 C22 108.1(2)
C24 C23 C28 126.8(2)
C22 C23 C28 125.1(2)
C24 C23 Ti2 74.32(14)
C22 C23 Ti2 71.30(14)
C28 C23 Ti2 121.39(17)
C23 C24 C25 107.7(2)
C23 C24 C29 127.3(2)
C25 C24 C29 125.0(2)
C23 C24 Ti2 71.87(14)
C25 C24 Ti2 71.57(14)
C29 C24 Ti2 123.77(17)
C21 C25 C24 108.5(2)
C21 C25 C30 125.6(3)
C24 C25 C30 125.8(2)
C21 C25 Ti2 73.01(14)
C24 C25 Ti2 74.42(14)
C30 C25 Ti2 120.91(18)
C21 C26 H26A 109.5
C21 C26 H26B 109.5
H26A C26 H26B 109.5
C21 C26 H26C 109.5
H26A C26 H26C 109.5
H26B C26 H26C 109.5
C22 C27 H27A 109.5
C22 C27 H27B 109.5
H27A C27 H27B 109.5
C22 C27 H27C 109.5
H27A C27 H27C 109.5
H27B C27 H27C 109.5
C23 C28 H28A 109.5
C23 C28 H28B 109.5
H28A C28 H28B 109.5
C23 C28 H28C 109.5
H28A C28 H28C 109.5
H28B C28 H28C 109.5
C24 C29 H29A 109.5
C24 C29 H29B 109.5
H29A C29 H29B 109.5
C24 C29 H29C 109.5
H29A C29 H29C 109.5
H29B C29 H29C 109.5
C25 C30 H30A 109.5
C25 C30 H30B 109.5
H30A C30 H30B 109.5
C25 C30 H30C 109.5
H30A C30 H30C 109.5
H30B C30 H30C 109.5
C35 C31 C32 107.6(3)
C35 C31 C36 125.7(3)
C32 C31 C36 126.7(3)
C35 C31 Ti3 74.51(15)
C32 C31 Ti3 70.50(15)
C36 C31 Ti3 122.13(19)
C31 C32 C33 108.0(3)
C31 C32 C37 125.9(3)
C33 C32 C37 126.1(3)
C31 C32 Ti3 74.58(15)
C33 C32 Ti3 74.23(16)
C37 C32 Ti3 118.24(19)
C34 C33 C32 107.8(3)
C34 C33 C38 125.4(4)
C32 C33 C38 126.4(4)
C34 C33 Ti3 74.25(16)
C32 C33 Ti3 70.72(15)
C38 C33 Ti3 126.3(2)
C33 C34 C35 108.1(3)
C33 C34 C39 126.8(3)
C35 C34 C39 125.1(3)
C33 C34 Ti3 71.62(16)
C35 C34 Ti3 73.52(15)
C39 C34 Ti3 122.6(2)
C31 C35 C34 108.5(3)
C31 C35 C40 126.2(3)
C34 C35 C40 125.2(3)
C31 C35 Ti3 71.50(14)
C34 C35 Ti3 72.57(15)
C40 C35 Ti3 123.13(18)
C31 C36 H36A 109.5
C31 C36 H36B 109.5
H36A C36 H36B 109.5
C31 C36 H36C 109.5
H36A C36 H36C 109.5
H36B C36 H36C 109.5
C32 C37 H37A 109.5
C32 C37 H37B 109.5
H37A C37 H37B 109.5
C32 C37 H37C 109.5
H37A C37 H37C 109.5
H37B C37 H37C 109.5
C33 C38 H38A 109.5
C33 C38 H38B 109.5
H38A C38 H38B 109.5
C33 C38 H38C 109.5
H38A C38 H38C 109.5
H38B C38 H38C 109.5
C34 C39 H39A 109.5
C34 C39 H39B 109.5
H39A C39 H39B 109.5
C34 C39 H39C 109.5
H39A C39 H39C 109.5
H39B C39 H39C 109.5
C35 C40 H40A 109.5
C35 C40 H40B 109.5
H40A C40 H40B 109.5
C35 C40 H40C 109.5
H40A C40 H40C 109.5
H40B C40 H40C 109.5
C53 C52 C57 121.1(3)
C53 C52 N51 117.0(2)
C57 C52 N51 121.8(3)
C52 C53 C54 118.3(3)
C52 C53 C58 121.8(3)
C54 C53 C58 120.0(3)
C55 C54 C53 121.3(4)
C55 C54 H54 119.4
C53 C54 H54 119.4
C56 C55 C54 119.5(3)
C56 C55 H55 120.3
C54 C55 H55 120.3
C55 C56 C57 122.0(3)
C55 C56 H56 119
C57 C56 H56 119
C56 C57 C52 117.7(3)
C56 C57 C59 118.8(3)
C52 C57 C59 123.5(3)
C53 C58 H58A 109.5
C53 C58 H58B 109.5
H58A C58 H58B 109.5
C53 C58 H58C 109.5
H58A C58 H58C 109.5
H58B C58 H58C 109.5
C57 C59 H59A 109.5
C57 C59 H59B 109.5
H59A C59 H59B 109.5
C57 C59 H59C 109.5
H59A C59 H59C 109.5
H59B C59 H59C 109.5
N51 C61 N61 143.4(2)
N51 C61 Ti3 67.38(13)
N61 C61 Ti3 147.72(19)
N51 C61 Ti2 150.47(18)
N61 C61 Ti2 66.14(13)
Ti3 C61 Ti2 83.59(9)
C67 C62 C63 121.4(2)
C67 C62 N61 120.4(2)
C63 C62 N61 118.1(2)
C64 C63 C62 118.3(3)
C64 C63 C68 121.5(3)
C62 C63 C68 120.2(2)
C65 C64 C63 120.4(3)
C65 C64 H64 119.8
C63 C64 H64 119.8
C66 C65 C64 120.4(3)
C66 C65 H65 119.8
C64 C65 H65 119.8
C65 C66 C67 121.8(3)
C65 C66 H66 119.1
C67 C66 H66 119.1
C66 C67 C62 117.7(3)
C66 C67 C69 118.8(3)
C62 C67 C69 123.5(2)
C63 C68 H68A 109.5
C63 C68 H68B 109.5
H68A C68 H68B 109.5
C63 C68 H68C 109.5
H68A C68 H68C 109.5
H68B C68 H68C 109.5
C67 C69 H69A 109.5
C67 C69 H69B 109.5
H69A C69 H69B 109.5
C67 C69 H69C 109.5
H69A C69 H69C 109.5
H69B C69 H69C 109.5
N71 C71 Ti1 178.6(2)
C61 N51 C52 128.4(2)
C61 N51 Ti3 76.76(14)
C52 N51 Ti3 154.84(17)
C61 N61 C62 125.8(2)
C61 N61 Ti2 78.07(14)
C62 N61 Ti2 155.37(16)
Ti1 O12 Ti2 123.43(9)
Ti1 O13 Ti3 120.65(9)
Ti2 O23 Ti3 102.63(8)
O12 Ti1 O13 105.03(8)
O12 Ti1 C71 105.07(9)
O13 Ti1 C71 99.43(9)
O12 Ti1 C12 97.81(9)
O13 Ti1 C12 108.97(9)
C71 Ti1 C12 137.21(9)
O12 Ti1 C11 132.10(9)
O13 Ti1 C11 89.38(9)
C71 Ti1 C11 117.46(10)
C12 Ti1 C11 35.19(9)
O12 Ti1 C13 89.63(8)
O13 Ti1 C13 143.39(9)
C71 Ti1 C13 109.00(9)
C12 Ti1 C13 34.79(9)
C11 Ti1 C13 57.36(9)
O12 Ti1 C15 146.12(9)
O13 Ti1 C15 105.03(9)
C71 Ti1 C15 85.00(10)
C12 Ti1 C15 57.46(9)
C11 Ti1 C15 33.92(10)
C13 Ti1 C15 56.68(9)
O12 Ti1 C14 114.49(9)
O13 Ti1 C14 139.23(9)
C71 Ti1 C14 80.20(9)
C12 Ti1 C14 57.35(9)
C11 Ti1 C14 56.88(9)
C13 Ti1 C14 33.82(9)
C15 Ti1 C14 34.22(9)
O12 Ti1 Ti3 79.41(5)
O13 Ti1 Ti3 30.39(5)
C71 Ti1 Ti3 90.71(7)
C12 Ti1 Ti3 129.26(7)
C11 Ti1 Ti3 118.95(7)
C13 Ti1 Ti3 159.46(7)
C15 Ti1 Ti3 133.57(7)
C14 Ti1 Ti3 164.90(7)
O12 Ti1 Ti2 29.18(5)
O13 Ti1 Ti2 82.97(6)
C71 Ti1 Ti2 90.40(7)
C12 Ti1 Ti2 123.65(7)
C11 Ti1 Ti2 152.01(7)
C13 Ti1 Ti2 118.48(7)
C15 Ti1 Ti2 171.31(7)
C14 Ti1 Ti2 137.60(7)
Ti3 Ti1 Ti2 53.681(17)
O23 Ti2 O12 101.28(8)
O23 Ti2 N61 113.27(8)
O12 Ti2 N61 105.22(8)
O23 Ti2 C61 82.90(8)
O12 Ti2 C61 94.10(8)
N61 Ti2 C61 35.79(8)
O23 Ti2 C22 93.63(9)
O12 Ti2 C22 136.68(8)
N61 Ti2 C22 105.63(9)
C61 Ti2 C22 128.23(9)
O23 Ti2 C25 136.96(9)
O12 Ti2 C25 85.83(8)
N61 Ti2 C25 105.30(9)
C61 Ti2 C25 139.43(9)
C22 Ti2 C25 57.07(9)
O23 Ti2 C21 128.17(9)
O12 Ti2 C21 118.77(8)
N61 Ti2 C21 87.75(9)
C61 Ti2 C21 122.23(9)
C22 Ti2 C21 34.61(9)
C25 Ti2 C21 34.01(9)
O23 Ti2 C23 81.18(8)
O12 Ti2 C23 108.23(8)
N61 Ti2 C23 139.89(9)
C61 Ti2 C23 154.67(9)
C22 Ti2 C23 34.38(9)
C25 Ti2 C23 56.63(9)
C21 Ti2 C23 56.88(9)
O23 Ti2 C24 104.84(8)
O12 Ti2 C24 80.10(8)
N61 Ti2 C24 139.24(8)
C61 Ti2 C24 171.05(8)
C22 Ti2 C24 56.72(9)
C25 Ti2 C24 34.01(8)
C21 Ti2 C24 56.45(8)
C23 Ti2 C24 33.80(8)
O23 Ti2 Ti3 39.13(6)
O12 Ti2 Ti3 86.08(5)
N61 Ti2 Ti3 83.24(6)
C61 Ti2 Ti3 47.95(6)
C22 Ti2 Ti3 127.13(7)
C25 Ti2 Ti3 169.54(7)
C21 Ti2 Ti3 155.06(7)
C23 Ti2 Ti3 120.22(6)
C24 Ti2 Ti3 137.41(6)
O23 Ti2 Ti1 74.17(6)
O12 Ti2 Ti1 27.39(5)
N61 Ti2 Ti1 112.60(6)
C61 Ti2 Ti1 86.98(6)
C22 Ti2 Ti1 141.68(7)
C25 Ti2 Ti1 108.24(7)
C21 Ti2 Ti1 142.22(7)
C23 Ti2 Ti1 107.30(7)
C24 Ti2 Ti1 90.80(6)
Ti3 Ti2 Ti1 62.23(2)
O13 Ti3 O23 102.26(8)
O13 Ti3 N51 101.69(8)
O23 Ti3 N51 117.30(8)
O13 Ti3 C61 102.30(8)
O23 Ti3 C61 82.55(8)
N51 Ti3 C61 35.86(8)
O13 Ti3 C32 139.92(9)
O23 Ti3 C32 91.55(10)
N51 Ti3 C32 104.92(10)
C61 Ti3 C32 116.83(10)
O13 Ti3 C33 120.85(10)
O23 Ti3 C33 126.53(11)
N51 Ti3 C33 85.15(10)
C61 Ti3 C33 114.04(10)
C32 Ti3 C33 35.05(12)
O13 Ti3 C31 110.73(9)
O23 Ti3 C31 79.52(9)
N51 Ti3 C31 139.37(9)
C61 Ti3 C31 145.00(10)
C32 Ti3 C31 34.92(11)
C33 Ti3 C31 57.56(11)
O13 Ti3 C34 88.17(9)
O23 Ti3 C34 135.86(9)
N51 Ti3 C34 101.81(9)
C61 Ti3 C34 137.45(10)
C32 Ti3 C34 57.49(11)
C33 Ti3 C34 34.13(11)
C31 Ti3 C34 56.91(10)
O13 Ti3 C35 82.87(9)
O23 Ti3 C35 104.24(9)
N51 Ti3 C35 135.70(9)
C61 Ti3 C35 170.56(9)
C32 Ti3 C35 57.18(10)
C33 Ti3 C35 56.67(10)
C31 Ti3 C35 33.98(10)
C34 Ti3 C35 33.91(10)
O13 Ti3 Ti2 91.88(5)
O23 Ti3 Ti2 38.24(5)
N51 Ti3 Ti2 84.20(6)
C61 Ti3 Ti2 48.45(6)
C32 Ti3 Ti2 120.00(8)
C33 Ti3 Ti2 147.03(9)
C31 Ti3 Ti2 117.52(7)
C34 Ti3 Ti2 173.86(8)
C35 Ti3 Ti2 140.04(7)
O13 Ti3 Ti1 28.96(5)
O23 Ti3 Ti1 75.23(6)
N51 Ti3 Ti1 105.17(6)
C61 Ti3 Ti1 88.61(6)
C32 Ti3 Ti1 149.90(8)
C33 Ti3 Ti1 148.86(9)
C31 Ti3 Ti1 115.10(8)
C34 Ti3 Ti1 114.89(8)
C35 Ti3 Ti1 99.39(7)
Ti2 Ti3 Ti1 64.09(2)
C82 C81 C86 120
C82 C81 C87 113.9(8)
C86 C81 C87 126.1(8)
C81 C82 C83 120
C81 C82 H82 120
C83 C82 H82 120
C82 C83 C84 120
C82 C83 H83 120
C84 C83 H83 120
C85 C84 C83 120
C85 C84 H84 120
C83 C84 H84 120
C84 C85 C86 120
C84 C85 H85 120
C86 C85 H85 120
C85 C86 C81 120
C85 C86 H86 120
C81 C86 H86 120
C81 C87 H87A 109.5
C81 C87 H87B 109.5
H87A C87 H87B 109.5
C81 C87 H87C 109.5
H87A C87 H87C 109.5
H87B C87 H87C 109.5
C92 C91 C96 120
C92 C91 C97 120.7(9)
C96 C91 C97 119.2(9)
C91 C92 C93 120
C91 C92 H92 120
C93 C92 H92 120
C92 C93 C94 120
C92 C93 H93 120
C94 C93 H93 120
C95 C94 C93 120
C95 C94 H94 120
C93 C94 H94 120
C94 C95 C96 120
C94 C95 H95 120
C96 C95 H95 120
C95 C96 C91 120
C95 C96 H96 120
C91 C96 H96 120
C91 C97 H97A 109.5
C91 C97 H97B 109.5
H97A C97 H97B 109.5
C91 C97 H97C 109.5
H97A C97 H97C 109.5
H97B C97 H97C 109.5

loop_
_geom_bond_atom_site_label_1
_geom_bond_atom_site_label_2
_geom_bond_distance
C11 C15 1.399(4)
C11 C12 1.427(4)
C11 C16 1.506(4)
C11 Ti1 2.379(3)
C12 C13 1.418(4)
C12 C17 1.499(4)
C12 Ti1 2.339(2)
C13 C14 1.406(4)
C13 C18 1.497(4)
C13 Ti1 2.400(2)
C14 C15 1.426(4)
C14 C19 1.495(4)
C14 Ti1 2.433(2)
C15 C20 1.511(4)
C15 Ti1 2.414(3)
C16 H16A 0.96
C16 H16B 0.96
C16 H16C 0.96
C17 H17A 0.96
C17 H17B 0.96
C17 H17C 0.96
C18 H18A 0.96
C18 H18B 0.96
C18 H18C 0.96
C19 H19A 0.96
C19 H19B 0.96
C19 H19C 0.96
C20 H20A 0.96
C20 H20B 0.96
C20 H20C 0.96
C21 C25 1.409(4)
C21 C22 1.424(4)
C21 C26 1.504(4)
C21 Ti2 2.410(2)
C22 C23 1.416(4)
C22 C27 1.503(4)
C22 Ti2 2.376(2)
C23 C24 1.414(3)
C23 C28 1.493(4)
C23 Ti2 2.415(2)
C24 C25 1.421(4)
C24 C29 1.488(4)
C24 Ti2 2.446(2)
C25 C30 1.498(4)
C25 Ti2 2.409(2)
C26 H26A 0.96
C26 H26B 0.96
C26 H26C 0.96
C27 H27A 0.96
C27 H27B 0.96
C27 H27C 0.96
C28 H28A 0.96
C28 H28B 0.96
C28 H28C 0.96
C29 H29A 0.96
C29 H29B 0.96
C29 H29C 0.96
C30 H30A 0.96
C30 H30B 0.96
C30 H30C 0.96
C31 C35 1.411(4)
C31 C32 1.422(4)
C31 C36 1.484(4)
C31 Ti3 2.395(3)
C32 C33 1.425(5)
C32 C37 1.508(5)
C32 Ti3 2.342(3)
C33 C34 1.412(5)
C33 C38 1.495(5)
C33 Ti3 2.387(3)
C34 C35 1.416(4)
C34 C39 1.492(5)
C34 Ti3 2.421(3)
C35 C40 1.496(4)
C35 Ti3 2.433(3)
C36 H36A 0.96
C36 H36B 0.96
C36 H36C 0.96
C37 H37A 0.96
C37 H37B 0.96
C37 H37C 0.96
C38 H38A 0.96
C38 H38B 0.96
C38 H38C 0.96
C39 H39A 0.96
C39 H39B 0.96
C39 H39C 0.96
C40 H40A 0.96
C40 H40B 0.96
C40 H40C 0.96
C52 C53 1.392(4)
C52 C57 1.401(4)
C52 N51 1.446(3)
C53 C54 1.399(4)
C53 C58 1.500(4)
C54 C55 1.373(5)
C54 H54 0.93
C55 C56 1.363(6)
C55 H55 0.93
C56 C57 1.397(4)
C56 H56 0.93
C57 C59 1.493(5)
C58 H58A 0.96
C58 H58B 0.96
C58 H58C 0.96
C59 H59A 0.96
C59 H59B 0.96
C59 H59C 0.96
C61 N51 1.309(3)
C61 N61 1.310(3)
C61 Ti3 2.174(2)
C61 Ti2 2.191(2)
C62 C67 1.397(4)
C62 C63 1.406(4)
C62 N61 1.438(3)
C63 C64 1.393(4)
C63 C68 1.495(4)
C64 C65 1.382(5)
C64 H64 0.93
C65 C66 1.363(5)
C65 H65 0.93
C66 C67 1.390(4)
C66 H66 0.93
C67 C69 1.506(4)
C68 H68A 0.96
C68 H68B 0.96
C68 H68C 0.96
C69 H69A 0.96
C69 H69B 0.96
C69 H69C 0.96
C71 N71 1.125(3)
C71 Ti1 2.176(3)
N51 Ti3 2.062(2)
N61 Ti2 2.048(2)
O12 Ti1 1.7906(17)
O12 Ti2 1.8977(16)
O13 Ti1 1.7984(17)
O13 Ti3 1.8791(17)
O23 Ti2 1.8457(17)
O23 Ti3 1.8819(18)
Ti1 Ti3 3.1955(9)
Ti1 Ti2 3.2483(8)
Ti2 Ti3 2.9098(8)
C81 C82 1.39
C81 C86 1.39
C81 C87 1.441(16)
C82 C83 1.39
C82 H82 0.93
C83 C84 1.39
C83 H83 0.93
C84 C85 1.39
C84 H84 0.93
C85 C86 1.39
C85 H85 0.93
C86 H86 0.93
C87 H87A 0.96
C87 H87B 0.96
C87 H87C 0.96
C91 C92 1.39
C91 C96 1.39
C91 C97 1.400(10)
C92 C93 1.39
C92 H92 0.93
C93 C94 1.39
C93 H93 0.93
C94 C95 1.39
C94 H94 0.93
C95 C96 1.39
C95 H95 0.93
C96 H96 0.93
C97 H97A 0.96
C97 H97B 0.96
C97 H97C 0.96
